data_9008271
loop_
_publ_author_name
'Johnsen, O.'
'Nielsen, K.'
'Sotofte, I.'

_publ_section_title
;
 The crystal structure of emeleusite,
 a novel example of sechser-doppelkette
 Locality: Igdlutalik Island, Julianchab District, Greenland
;
_journal_name_full 'Zeitschrift fur Kristallographie'
_journal_page_first 297
_journal_page_last 306
_journal_volume 147
_journal_year 1978
_chemical_formula_sum 'Fe Li Na2 O15 Si6'
_chemical_name_mineral Emeleusite
_space_group_IT_number 64
_space_group_name_Hall '-A 2 2ab'
_space_group_name_H-M_alt 'A e a m'
_symmetry_space_group_name_Hall '-A 2 2ab'
_symmetry_space_group_name_H-M 'A e a m'
_cell_angle_alpha 90
_cell_angle_beta 90
_cell_angle_gamma 90
_cell_length_a 10.072
_cell_length_b 17.337
_cell_length_c 14.004
_cell_formula_units_Z 8
_cell_volume 2445.354
_exptl_crystal_density_diffrn 2.810
_cod_original_sg_symbol_H-M 'A c a m'
_cod_original_formula_sum 'Na2 Li Fe Si6 O15'
_cod_database_code 9008271

loop_
_symmetry_equiv_pos_as_xyz
x,y,z
x,1/2+y,1/2+z
1/2+x,1/2-y,z
1/2+x,-y,1/2+z
1/2-x,1/2+y,-z
1/2-x,+y,1/2-z
x,y,-z
x,1/2+y,1/2-z
-x,-y,z
-x,1/2-y,1/2+z
1/2-x,1/2+y,z
1/2-x,+y,1/2+z
1/2+x,1/2-y,-z
1/2+x,-y,1/2-z
-x,-y,-z
-x,1/2-y,1/2-z

loop_
_atom_site_aniso_label
_atom_site_aniso_U_11
_atom_site_aniso_U_22
_atom_site_aniso_U_33
_atom_site_aniso_U_12
_atom_site_aniso_U_13
_atom_site_aniso_U_23
Na1 0.01700 0.02500 0.06600 -0.00200 0.00000 0.00000
Na2 0.04200 0.01200 0.02800 0.00000 -0.02100 0.00000
Fe3+ 0.01200 0.00800 0.00900 0.00000 0.00000 0.00000

loop_
_atom_site_label
_atom_site_fract_x
_atom_site_fract_y
_atom_site_fract_z
_atom_site_U_iso_or_equiv
Na1 0.25160 0.41450 0.50000 ?
Na2 0.25000 0.22430 0.25000 ?
Li 0.00000 0.00000 0.25180 0.00500
Fe3+ 0.25000 0.41370 0.25000 ?
Si1 0.48670 0.13220 0.61370 0.00390
Si2 0.19230 0.07160 0.61400 0.00370
Si3 0.45790 0.31070 0.61400 0.00500
O1 -0.00320 0.22300 0.13850 0.01300
O2 0.41230 0.42030 0.17020 0.00900
O3 0.33400 0.11160 0.36060 0.01400
O4 0.33710 0.49440 0.33060 0.00900
O5 0.08610 0.13790 0.35700 0.00900
O6 0.17570 0.33320 0.16640 0.01100
O7 0.51360 0.12090 0.50000 0.01500
O8 0.18850 0.05350 0.50000 0.01500
O9 0.43190 0.32050 0.50000 0.01500

_database_code_amcsd 0010800
